data_4317476
loop_
_publ_author_name
'Masami Yonemura'
'Keisuke Arimura'
'Koji Inoue'
'Naoki Usuki'
'Masaaki Ohba'
'Hisashi \=Okawa'

_publ_contact_author_email ' okawascc@mbox.nc.kyushu-u.ac.jp '
_publ_contact_author_fax ' 81-92-642-2607 '
_publ_contact_author_name ' Hisashi Okawa'
_publ_contact_author_phone ' 81-92-642-2596 '
_publ_section_title
;
 Coordination-Position Isomeric MIICuIIand CuIIMII (M = Co, Ni, Zn)
 Complexes Derived from Macrocyclic Compartmental Ligands
;
_journal_name_full 'Inorganic Chemistry'
_journal_page_first 582
_journal_page_last 589
_journal_paper_doi 10.1021/ic010499d
_journal_volume 41
_journal_year 2002
_chemical_formula_sum 'C28 H37 Br2 Cl2 Co Cu N5 O11'
_chemical_formula_weight 972.82
_space_group_IT_number 14
_symmetry_cell_setting monoclinic
_symmetry_Int_Tables_number 14
_symmetry_space_group_name_Hall '-P 2ybc'
_symmetry_space_group_name_H-M 'P 1 21/c 1'
_audit_creation_date 'Sat May 26 23:56:53 2001'
_audit_creation_method 'by teXsan'
_cell_angle_alpha 90
_cell_angle_beta 95.83(3)
_cell_angle_gamma 90
_cell_formula_units_Z 4
_cell_length_a 15.064(8)
_cell_length_b 11.434(5)
_cell_length_c 21.354(5)
_cell_measurement_reflns_used 25
_cell_measurement_temperature 296.2
_cell_measurement_theta_max 15.0
_cell_measurement_theta_min 14.8
_cell_volume 3659(3)
_computing_cell_refinement 'MSC/AFC Diffractometer Control'
_computing_data_collection 'MSC/AFC Diffractometer Control'
_computing_data_reduction 'teXsan Ver. 1.11'
_computing_publication_material 'teXsan Ver. 1.11'
_computing_structure_refinement 'teXsan Ver. 1.10'
_computing_structure_solution DirectMethod
_diffrn_measurement_device_type 'Rigaku AFC7R'
_diffrn_measurement_method \w-2\q
_diffrn_radiation_type 'Mo K\a'
_diffrn_radiation_wavelength 0.7107
_diffrn_reflns_av_R_equivalents 0.074
_diffrn_reflns_limit_h_max 0
_diffrn_reflns_limit_h_min 0
_diffrn_reflns_limit_k_max 0
_diffrn_reflns_limit_k_min 0
_diffrn_reflns_limit_l_max 0
_diffrn_reflns_limit_l_min 0
_diffrn_reflns_number 9168
_diffrn_standards_decay_% 0.13
_diffrn_standards_interval_count 150
_diffrn_standards_number 3
_exptl_absorpt_coefficient_mu 3.433
_exptl_absorpt_correction_T_max 0.539
_exptl_absorpt_correction_T_min 0.412
_exptl_absorpt_correction_type psi-scan
_exptl_absorpt_process_details '(North, Phillips & Mathews, 1968)'
_exptl_crystal_colour brown
_exptl_crystal_density_diffrn 1.766
_exptl_crystal_density_method 'not measured'
_exptl_crystal_description prismatic
_exptl_crystal_size_max 0.350
_exptl_crystal_size_mid 0.250
_exptl_crystal_size_min 0.180
_refine_diff_density_max 1.55
_refine_diff_density_min -2.05
_refine_ls_extinction_method none
_refine_ls_goodness_of_fit_ref 3.320
_refine_ls_hydrogen_treatment noref
_refine_ls_number_parameters 450
_refine_ls_number_reflns 4224
_refine_ls_R_factor_gt 0.0000
_refine_ls_shift/su_max 0.2210
_refine_ls_structure_factor_coef F
_refine_ls_weighting_details 'w = 1/[\s^2^(Fo) + 0.00010|Fo|^2^]'
_refine_ls_weighting_scheme calc
_refine_ls_wR_factor_ref 0.0860
_reflns_number_gt 0
_reflns_number_total 0
_reflns_threshold_expression F^2^>2.0\s(F^2^)
_cod_data_source_file ic010499d_3.cif
_cod_data_source_block '[CuCo(tn)(MeCN)(2-PrOH)](ClO4)2'
_cod_original_cell_volume 3659(2)
_cod_original_formula_sum 'C28 H37 Br2 Cl2 Co Cu N5 O11 '
_cod_database_code 4317476

loop_
_symmetry_equiv_pos_as_xyz
x,y,z
-x,1/2+y,1/2-z
-x,-y,-z
x,1/2-y,1/2+z

loop_
_atom_site_label
_atom_site_type_symbol
_atom_site_fract_x
_atom_site_fract_y
_atom_site_fract_z
_atom_site_U_iso_or_equiv
_atom_site_adp_type
_atom_site_occupancy
_atom_site_calc_flag
_atom_site_refinement_flags
_atom_site_disorder_assembly
_atom_site_disorder_group
Br(1) Br 0.5888(1) 0.0097(2) 0.57732(8) 0.0728(6) Uani 1.00 d . . .
Br(2) Br 0.82930(9) 0.6677(1) 0.06489(7) 0.0546(4) Uani 1.00 d . . .
Cu Cu 0.71252(9) 0.4963(1) 0.38114(7) 0.0345(4) Uani 1.00 d . . .
Co Co 0.86186(9) 0.3253(1) 0.36000(8) 0.0285(4) Uani 1.00 d . . .
Cl(1) Cl 0.6639(2) 0.4889(3) 0.6773(2) 0.054(1) Uani 1.00 d . . .
Cl(2) Cl 0.9272(2) 0.7327(3) 0.4000(2) 0.048(1) Uani 1.00 d . . .
O(1) O 0.7629(5) 0.3476(7) 0.4138(4) 0.044(3) Uani 1.00 d . . .
O(2) O 0.7837(4) 0.4457(6) 0.3148(4) 0.029(2) Uani 1.00 d . . .
O(3) O 0.5825(5) 0.4046(8) 0.3401(5) 0.057(3) Uani 1.00 d . . .
O(4) O 0.5775(7) 0.468(1) 0.6485(6) 0.110(5) Uani 1.00 d . . .
O(5) O 0.6653(9) 0.530(1) 0.7390(6) 0.129(6) Uani 1.00 d . . .
O(6) O 0.712(1) 0.390(1) 0.6705(10) 0.207(9) Uani 1.00 d . . .
O(7) O 0.703(1) 0.566(2) 0.6416(8) 0.207(10) Uani 1.00 d . . .
O(8) O 0.8824(8) 0.670(1) 0.4439(6) 0.105(5) Uani 1.00 d . . .
O(9) O 0.8710(8) 0.8211(9) 0.3727(7) 0.111(5) Uani 1.00 d . . .
O(10) O 0.9473(8) 0.6570(10) 0.3512(5) 0.088(4) Uani 1.00 d . . .
O(11) O 1.0088(8) 0.779(1) 0.4274(8) 0.156(7) Uani 1.00 d . . .
N(1) N 0.8581(6) 0.1445(8) 0.3745(5) 0.034(3) Uani 1.00 d . . .
N(2) N 0.9252(6) 0.2862(8) 0.2790(5) 0.038(3) Uani 1.00 d . . .
N(3) N 0.6951(6) 0.6523(8) 0.3435(5) 0.042(3) Uani 1.00 d . . .
N(4) N 0.6596(6) 0.5202(9) 0.4611(5) 0.039(3) Uani 1.00 d . . .
N(5) N 0.9737(7) 0.3942(8) 0.4082(5) 0.040(3) Uani 1.00 d . . .
C(1) C 0.7232(7) 0.275(1) 0.4496(6) 0.039(4) Uani 1.00 d . . .
C(2) C 0.6669(7) 0.314(1) 0.4932(6) 0.036(4) Uani 1.00 d . . .
C(3) C 0.6282(7) 0.236(1) 0.5323(6) 0.040(4) Uani 1.00 d . . .
C(4) C 0.6426(8) 0.119(1) 0.5269(6) 0.046(4) Uani 1.00 d . . .
C(5) C 0.6928(10) 0.077(1) 0.4815(7) 0.064(5) Uani 1.00 d . . .
C(6) C 0.7310(9) 0.151(1) 0.4424(8) 0.065(5) Uani 1.00 d . . .
C(7) C 0.7695(10) 0.099(1) 0.379(1) 0.096(7) Uani 1.00 d . . .
C(8) C 0.915(1) 0.118(2) 0.4325(9) 0.101(7) Uani 1.00 d . . .
C(9) C 0.901(2) 0.097(1) 0.322(1) 0.16(1) Uani 1.00 d . . .
C(10) C 0.9494(9) 0.159(1) 0.2849(7) 0.056(5) Uani 1.00 d . . .
C(11) C 1.0082(8) 0.352(1) 0.2702(7) 0.057(5) Uani 1.00 d . . .
C(12) C 0.8592(8) 0.306(1) 0.2235(6) 0.040(4) Uani 1.00 d . . .
C(13) C 0.7930(7) 0.4940(9) 0.2591(6) 0.030(3) Uani 1.00 d . . .
C(14) C 0.8329(7) 0.4334(10) 0.2130(6) 0.031(3) Uani 1.00 d . . .
C(15) C 0.8434(7) 0.483(1) 0.1564(6) 0.038(4) Uani 1.00 d . . .
C(16) C 0.8134(8) 0.598(1) 0.1440(6) 0.042(4) Uani 1.00 d . . .
C(17) C 0.7724(7) 0.658(1) 0.1878(6) 0.037(4) Uani 1.00 d . . .
C(18) C 0.7628(7) 0.6080(10) 0.2452(6) 0.033(3) Uani 1.00 d . . .
C(19) C 0.7186(8) 0.680(1) 0.2907(7) 0.044(4) Uani 1.00 d . . .
C(20) C 0.660(1) 0.747(1) 0.3807(9) 0.083(6) Uani 1.00 d . . .
C(21) C 0.603(1) 0.715(1) 0.4254(10) 0.095(7) Uani 1.00 d . . .
C(22) C 0.6298(9) 0.639(1) 0.4797(7) 0.056(5) Uani 1.00 d . . .
C(23) C 0.6445(7) 0.438(1) 0.4989(6) 0.039(4) Uani 1.00 d . . .
C(24) C 0.5785(10) 0.305(1) 0.2995(8) 0.061(5) Uani 1.00 d . . .
C(25) C 0.556(1) 0.345(2) 0.233(1) 0.106(8) Uani 1.00 d . . .
C(26) C 0.516(1) 0.214(2) 0.323(1) 0.112(8) Uani 1.00 d . . .
C(27) C 1.0345(8) 0.444(1) 0.4258(7) 0.046(4) Uani 1.00 d . . .
C(28) C 1.1179(8) 0.508(1) 0.4450(7) 0.054(4) Uani 1.00 d . . .
H(1) H 0.5929 0.2650 0.5637 0.0448 Uiso 1.00 calc . . .
H(2) H 0.6992 -0.0057 0.4771 0.0691 Uiso 1.00 calc . . .
H(3) H 0.7686 0.0162 0.3802 0.1243 Uiso 1.00 calc . . .
H(4) H 0.7300 0.1250 0.3436 0.1243 Uiso 1.00 calc . . .
H(5) H 0.8855 0.1452 0.4687 0.1034 Uiso 1.00 calc . . .
H(6) H 0.9239 0.0349 0.4389 0.1034 Uiso 1.00 calc . . .
H(7) H 0.9708 0.1549 0.4340 0.1034 Uiso 1.00 calc . . .
H(8) H 0.8525 0.0617 0.2934 0.1560 Uiso 1.00 calc . . .
H(9) H 0.9376 0.0327 0.3378 0.1560 Uiso 1.00 calc . . .
H(10) H 1.0090 0.1508 0.3019 0.0687 Uiso 1.00 calc . . .
H(11) H 0.9411 0.1251 0.2440 0.0687 Uiso 1.00 calc . . .
H(12) H 1.0508 0.3357 0.3050 0.0663 Uiso 1.00 calc . . .
H(13) H 1.0290 0.3245 0.2327 0.0663 Uiso 1.00 calc . . .
H(14) H 0.9953 0.4319 0.2678 0.0663 Uiso 1.00 calc . . .
H(15) H 0.8083 0.2607 0.2286 0.0418 Uiso 1.00 calc . . .
H(16) H 0.8865 0.2778 0.1875 0.0418 Uiso 1.00 calc . . .
H(17) H 0.8722 0.4422 0.1269 0.0416 Uiso 1.00 calc . . .
H(18) H 0.7494 0.7322 0.1783 0.0444 Uiso 1.00 calc . . .
H(19) H 0.7061 0.7565 0.2743 0.0424 Uiso 1.00 calc . . .
H(20) H 0.7097 0.7840 0.4036 0.1140 Uiso 1.00 calc . . .
H(21) H 0.6283 0.8012 0.3538 0.1140 Uiso 1.00 calc . . .
H(22) H 0.5806 0.7823 0.4440 0.0976 Uiso 1.00 calc . . .
H(23) H 0.5526 0.6728 0.4038 0.0976 Uiso 1.00 calc . . .
H(24) H 0.5815 0.6273 0.5049 0.0618 Uiso 1.00 calc . . .
H(25) H 0.6783 0.6733 0.5045 0.0618 Uiso 1.00 calc . . .
H(26) H 0.6173 0.4637 0.5347 0.0450 Uiso 1.00 calc . . .
H(27) H 0.6349 0.2743 0.2995 0.0690 Uiso 1.00 calc . . .
H(28) H 0.4950 0.3758 0.2298 0.0824 Uiso 1.00 calc . . .
H(29) H 0.5555 0.2788 0.2063 0.1114 Uiso 1.00 calc . . .
H(30) H 0.5948 0.4015 0.2235 0.1114 Uiso 1.00 calc . . .
H(31) H 0.4591 0.2381 0.3194 0.1160 Uiso 1.00 calc . . .
H(32) H 0.5401 0.1909 0.3627 0.1289 Uiso 1.00 calc . . .
H(33) H 0.5211 0.1443 0.2944 0.1160 Uiso 1.00 calc . . .
H(34) H 1.1075 0.5638 0.4766 0.0690 Uiso 1.00 calc . . .
H(35) H 1.1623 0.4539 0.4621 0.0690 Uiso 1.00 calc . . .
H(36) H 1.1377 0.5461 0.4099 0.0690 Uiso 1.00 calc . . .

loop_
_atom_site_aniso_label
_atom_site_aniso_U_11
_atom_site_aniso_U_22
_atom_site_aniso_U_33
_atom_site_aniso_U_12
_atom_site_aniso_U_13
_atom_site_aniso_U_23
Br(1) 0.0547(10) 0.078(1) 0.092(1) 0.0039(9) 0.0374(9) 0.036(1)
Br(2) 0.0349(8) 0.0690(10) 0.0592(9) -0.0019(7) 0.0008(7) 0.0273(8)
Cu 0.0226(7) 0.0315(7) 0.0510(9) 0.0128(7) 0.0110(7) 0.0013(7)
Co 0.0143(7) 0.0256(8) 0.0471(10) 0.0058(7) 0.0101(7) 0.0025(8)
Cl(1) 0.036(2) 0.054(2) 0.072(3) 0.001(2) 0.001(2) -0.007(2)
Cl(2) 0.039(2) 0.051(2) 0.056(2) 0.005(2) 0.010(2) 0.004(2)
O(1) 0.034(5) 0.031(5) 0.072(6) 0.018(4) 0.033(4) 0.023(4)
O(2) 0.018(4) 0.032(4) 0.038(5) 0.011(3) 0.009(4) 0.013(4)
O(3) 0.029(5) 0.059(6) 0.081(7) -0.003(4) -0.006(5) -0.025(5)
O(4) 0.039(7) 0.17(1) 0.12(1) 0.019(7) -0.022(7) -0.054(10)
O(5) 0.12(1) 0.16(1) 0.10(1) -0.01(1) -0.005(9) -0.04(1)
O(6) 0.20(2) 0.10(1) 0.30(2) 0.09(1) -0.10(2) -0.07(1)
O(7) 0.28(2) 0.18(2) 0.17(2) -0.16(2) 0.09(2) -0.02(1)
O(8) 0.11(1) 0.12(1) 0.095(9) 0.032(9) 0.058(8) 0.051(8)
O(9) 0.078(9) 0.047(7) 0.21(2) 0.009(6) 0.027(9) 0.044(8)
O(10) 0.110(10) 0.084(8) 0.076(8) 0.021(7) 0.040(7) -0.002(7)
O(11) 0.061(9) 0.20(2) 0.20(2) -0.007(10) -0.054(10) -0.05(1)
N(1) 0.021(5) 0.027(5) 0.056(7) 0.006(4) 0.021(5) 0.008(5)
N(2) 0.030(6) 0.024(5) 0.062(7) 0.008(4) 0.020(5) 0.010(5)
N(3) 0.032(6) 0.032(6) 0.063(8) 0.017(5) 0.014(5) 0.006(5)
N(4) 0.017(5) 0.038(6) 0.064(7) 0.010(4) 0.014(5) -0.008(6)
N(5) 0.032(6) 0.032(6) 0.056(7) 0.004(5) -0.002(5) -0.004(5)
C(1) 0.026(7) 0.045(7) 0.048(8) 0.014(6) 0.014(6) 0.011(6)
C(2) 0.013(6) 0.053(8) 0.043(8) 0.004(6) 0.005(5) -0.001(6)
C(3) 0.016(6) 0.061(9) 0.045(8) 0.005(6) 0.013(6) -0.001(7)
C(4) 0.032(8) 0.061(9) 0.047(9) 0.002(7) 0.011(6) 0.015(7)
C(5) 0.06(1) 0.053(9) 0.08(1) 0.020(8) 0.042(9) 0.033(9)
C(6) 0.050(9) 0.053(9) 0.10(1) 0.019(7) 0.053(9) 0.016(9)
C(7) 0.043(10) 0.034(8) 0.22(2) 0.001(7) 0.04(1) 0.04(1)
C(8) 0.11(2) 0.08(1) 0.11(2) -0.05(1) -0.02(1) 0.05(1)
C(9) 0.27(3) 0.036(9) 0.23(2) 0.06(1) 0.24(2) 0.05(1)
C(10) 0.066(10) 0.039(8) 0.07(1) 0.027(7) 0.036(8) 0.017(7)
C(11) 0.030(7) 0.07(1) 0.08(1) 0.006(7) 0.027(7) 0.024(8)
C(12) 0.034(7) 0.031(7) 0.057(9) -0.002(6) 0.018(6) -0.006(6)
C(13) 0.015(5) 0.023(6) 0.052(8) -0.001(5) -0.001(5) -0.003(6)
C(14) 0.019(6) 0.029(6) 0.043(8) -0.001(5) 0.002(6) 0.006(6)
C(15) 0.016(6) 0.037(7) 0.060(9) -0.001(5) -0.005(6) -0.005(7)
C(16) 0.019(6) 0.042(8) 0.064(10) -0.004(6) 0.001(6) 0.020(7)
C(17) 0.019(6) 0.040(7) 0.052(8) 0.001(6) -0.003(6) 0.016(7)
C(18) 0.017(6) 0.033(7) 0.048(8) 0.003(5) -0.003(5) 0.006(6)
C(19) 0.028(7) 0.033(7) 0.069(10) 0.012(6) -0.005(7) 0.007(7)
C(20) 0.10(1) 0.038(9) 0.12(2) 0.036(9) 0.05(1) -0.008(9)
C(21) 0.11(2) 0.041(9) 0.15(2) 0.031(10) 0.09(1) -0.01(1)
C(22) 0.055(9) 0.046(9) 0.07(1) 0.010(7) 0.016(8) -0.014(8)
C(23) 0.014(6) 0.058(9) 0.048(9) 0.006(6) 0.013(6) -0.011(7)
C(24) 0.050(9) 0.054(10) 0.08(1) 0.005(7) -0.004(9) -0.011(9)
C(25) 0.08(1) 0.11(2) 0.12(2) 0.01(1) -0.01(1) -0.04(1)
C(26) 0.07(1) 0.07(1) 0.19(2) -0.03(1) 0.01(1) 0.01(1)
C(27) 0.026(7) 0.034(7) 0.08(1) 0.003(6) 0.005(7) -0.003(7)
C(28) 0.034(7) 0.057(9) 0.07(1) -0.022(7) 0.000(7) 0.001(8)

loop_
_atom_type_symbol
_atom_type_description
_atom_type_scat_dispersion_real
_atom_type_scat_dispersion_imag
_atom_type_scat_source
C C 0.003 0.002
;International Tables for Crystallography
(1992, Vol. C, Tables 4.2.6.8 and 6.1.1.1)
;
H H 0.000 0.000
;International Tables for Crystallography
(1992, Vol. C, Table 6.1.1.2)
;
O O 0.011 0.006
;International Tables for Crystallography
(1992, Vol. C, Tables 4.2.6.8 and 6.1.1.1)
;
N N 0.006 0.003
;International Tables for Crystallography
(1992, Vol. C, Tables 4.2.6.8 and 6.1.1.1)
;
Br Br -0.290 2.459
;International Tables for Crystallography
(1992, Vol. C, Tables 4.2.6.8 and 6.1.1.1)
;
Cl Cl 0.148 0.159
;International Tables for Crystallography
(1992, Vol. C, Tables 4.2.6.8 and 6.1.1.1)
;
Cu Cu 0.320 1.265
;International Tables for Crystallography
(1992, Vol. C, Tables 4.2.6.8 and 6.1.1.1)
;
Co Co 0.349 0.972
;International Tables for Crystallography
(1992, Vol. C, Tables 4.2.6.8 and 6.1.1.1)
;

loop_
_geom_angle_atom_site_label_1
_geom_angle_atom_site_label_2
_geom_angle_atom_site_label_3
_geom_angle
_geom_angle_site_symmetry_1
_geom_angle_site_symmetry_2
_geom_angle_site_symmetry_3
_geom_angle_publ_flag
O(1) Cu O(2) 77.3(3) 0_555 0_555 0_555 yes
O(1) Cu O(3) 91.4(3) 0_555 0_555 0_555 yes
O(1) Cu N(3) 164.6(4) 0_555 0_555 0_555 yes
O(1) Cu N(4) 89.3(4) 0_555 0_555 0_555 yes
O(2) Cu O(3) 95.6(3) 0_555 0_555 0_555 yes
O(2) Cu N(3) 91.8(4) 0_555 0_555 0_555 yes
O(2) Cu N(4) 165.8(3) 0_555 0_555 0_555 yes
O(3) Cu N(3) 100.6(4) 0_555 0_555 0_555 yes
O(3) Cu N(4) 89.4(4) 0_555 0_555 0_555 yes
N(3) Cu N(4) 100.3(4) 0_555 0_555 0_555 yes
O(1) Co O(2) 75.6(3) 0_555 0_555 0_555 yes
O(1) Co N(1) 90.5(3) 0_555 0_555 0_555 yes
O(1) Co N(2) 158.5(4) 0_555 0_555 0_555 yes
O(1) Co N(5) 106.7(4) 0_555 0_555 0_555 yes
O(2) Co N(1) 136.9(4) 0_555 0_555 0_555 yes
O(2) Co N(2) 92.5(3) 0_555 0_555 0_555 yes
O(2) Co N(5) 113.2(3) 0_555 0_555 0_555 yes
N(1) Co N(2) 86.2(4) 0_555 0_555 0_555 yes
N(1) Co N(5) 109.9(4) 0_555 0_555 0_555 yes
N(2) Co N(5) 94.4(4) 0_555 0_555 0_555 yes
O(4) Cl(1) O(5) 113.3(8) 0_555 0_555 0_555 yes
O(4) Cl(1) O(6) 106.9(9) 0_555 0_555 0_555 yes
O(4) Cl(1) O(7) 107(1) 0_555 0_555 0_555 yes
O(5) Cl(1) O(6) 115(1) 0_555 0_555 0_555 yes
O(5) Cl(1) O(7) 110.4(10) 0_555 0_555 0_555 yes
O(6) Cl(1) O(7) 102(1) 0_555 0_555 0_555 yes
O(8) Cl(2) O(9) 109.5(7) 0_555 0_555 0_555 yes
O(8) Cl(2) O(10) 109.3(8) 0_555 0_555 0_555 yes
O(8) Cl(2) O(11) 111.8(10) 0_555 0_555 0_555 yes
O(9) Cl(2) O(10) 107.5(8) 0_555 0_555 0_555 yes
O(9) Cl(2) O(11) 111.5(9) 0_555 0_555 0_555 yes
O(10) Cl(2) O(11) 107.1(8) 0_555 0_555 0_555 yes
Cu O(1) Co 101.0(3) 0_555 0_555 0_555 yes
Cu O(1) C(1) 124.7(7) 0_555 0_555 0_555 yes
Co O(1) C(1) 132.1(7) 0_555 0_555 0_555 yes
Cu O(2) Co 101.2(3) 0_555 0_555 0_555 yes
Cu O(2) C(13) 129.9(6) 0_555 0_555 0_555 yes
Co O(2) C(13) 127.4(6) 0_555 0_555 0_555 yes
Cu O(3) C(24) 124.9(8) 0_555 0_555 0_555 yes
Co N(1) C(7) 113.8(7) 0_555 0_555 0_555 yes
Co N(1) C(8) 107.9(9) 0_555 0_555 0_555 yes
Co N(1) C(9) 103.7(8) 0_555 0_555 0_555 yes
C(7) N(1) C(8) 109(1) 0_555 0_555 0_555 yes
C(7) N(1) C(9) 113(1) 0_555 0_555 0_555 yes
C(8) N(1) C(9) 107(1) 0_555 0_555 0_555 yes
Co N(2) C(10) 105.2(7) 0_555 0_555 0_555 yes
Co N(2) C(11) 116.9(8) 0_555 0_555 0_555 yes
Co N(2) C(12) 107.4(7) 0_555 0_555 0_555 yes
C(10) N(2) C(11) 107.6(9) 0_555 0_555 0_555 yes
C(10) N(2) C(12) 110(1) 0_555 0_555 0_555 yes
C(11) N(2) C(12) 109.1(9) 0_555 0_555 0_555 yes
Cu N(3) C(19) 123.9(9) 0_555 0_555 0_555 yes
Cu N(3) C(20) 119.1(9) 0_555 0_555 0_555 yes
C(19) N(3) C(20) 116(1) 0_555 0_555 0_555 yes
Cu N(4) C(22) 120.9(9) 0_555 0_555 0_555 yes
Cu N(4) C(23) 124.0(8) 0_555 0_555 0_555 yes
C(22) N(4) C(23) 115(1) 0_555 0_555 0_555 yes
Co N(5) C(27) 167(1) 0_555 0_555 0_555 yes
O(1) C(1) C(2) 122(1) 0_555 0_555 0_555 yes
O(1) C(1) C(6) 120(1) 0_555 0_555 0_555 yes
C(2) C(1) C(6) 116(1) 0_555 0_555 0_555 yes
C(1) C(2) C(3) 121(1) 0_555 0_555 0_555 yes
C(1) C(2) C(23) 121(1) 0_555 0_555 0_555 yes
C(3) C(2) C(23) 117(1) 0_555 0_555 0_555 yes
C(2) C(3) C(4) 120(1) 0_555 0_555 0_555 yes
Br(1) C(4) C(3) 121(1) 0_555 0_555 0_555 yes
Br(1) C(4) C(5) 118(1) 0_555 0_555 0_555 yes
C(3) C(4) C(5) 120(1) 0_555 0_555 0_555 yes
C(4) C(5) C(6) 120(1) 0_555 0_555 0_555 yes
C(1) C(6) C(5) 120(1) 0_555 0_555 0_555 yes
C(1) C(6) C(7) 118(1) 0_555 0_555 0_555 yes
C(5) C(6) C(7) 119(1) 0_555 0_555 0_555 yes
N(1) C(7) C(6) 109(1) 0_555 0_555 0_555 yes
N(1) C(9) C(10) 124(1) 0_555 0_555 0_555 yes
N(2) C(10) C(9) 114(1) 0_555 0_555 0_555 yes
N(2) C(12) C(14) 113.9(9) 0_555 0_555 0_555 yes
O(2) C(13) C(14) 121.2(10) 0_555 0_555 0_555 yes
O(2) C(13) C(18) 120(1) 0_555 0_555 0_555 yes
C(14) C(13) C(18) 117(1) 0_555 0_555 0_555 yes
C(12) C(14) C(13) 119(1) 0_555 0_555 0_555 yes
C(12) C(14) C(15) 118(1) 0_555 0_555 0_555 yes
C(13) C(14) C(15) 121(1) 0_555 0_555 0_555 yes
C(14) C(15) C(16) 119(1) 0_555 0_555 0_555 yes
Br(2) C(16) C(15) 119(1) 0_555 0_555 0_555 yes
Br(2) C(16) C(17) 120.5(9) 0_555 0_555 0_555 yes
C(15) C(16) C(17) 120(1) 0_555 0_555 0_555 yes
C(16) C(17) C(18) 120(1) 0_555 0_555 0_555 yes
C(13) C(18) C(17) 121(1) 0_555 0_555 0_555 yes
C(13) C(18) C(19) 122(1) 0_555 0_555 0_555 yes
C(17) C(18) C(19) 116(1) 0_555 0_555 0_555 yes
N(3) C(19) C(18) 129(1) 0_555 0_555 0_555 yes
N(3) C(20) C(21) 117(1) 0_555 0_555 0_555 yes
C(20) C(21) C(22) 123(1) 0_555 0_555 0_555 yes
N(4) C(22) C(21) 113(1) 0_555 0_555 0_555 yes
N(4) C(23) C(2) 127(1) 0_555 0_555 0_555 yes
O(3) C(24) C(25) 108(1) 0_555 0_555 0_555 yes
O(3) C(24) C(26) 109(1) 0_555 0_555 0_555 yes
C(25) C(24) C(26) 115(1) 0_555 0_555 0_555 yes
N(5) C(27) C(28) 175(1) 0_555 0_555 0_555 yes

loop_
_geom_bond_atom_site_label_1
_geom_bond_atom_site_label_2
_geom_bond_distance
_geom_bond_site_symmetry_1
_geom_bond_site_symmetry_2
_geom_bond_publ_flag
Br(1) C(3) 2.84(1) . . yes
Br(1) C(4) 1.88(1) . . yes
Br(1) C(5) 2.81(1) . . yes
Br(2) O(8) 3.35(1) . 4_564 yes
Br(2) C(15) 2.87(1) . . yes
Br(2) C(16) 1.90(1) . . yes
Br(2) C(17) 2.85(1) . . yes
Cu Co 3.049(2) . . yes
Cu O(1) 1.961(7) . . yes
Cu O(2) 1.949(7) . . yes
Cu O(3) 2.315(8) . . yes
Cu N(3) 1.963(10) . . yes
Cu N(4) 1.97(1) . . yes
Cu C(1) 2.91(1) . . yes
Cu C(2) 3.30(1) . . yes
Cu C(13) 2.98(1) . . yes
Cu C(18) 3.33(1) . . yes
Cu C(19) 2.86(1) . . yes
Cu C(20) 2.97(1) . . yes
Cu C(21) 3.20(1) . . yes
Cu C(22) 3.03(1) . . yes
Cu C(23) 2.89(1) . . yes
Cu C(24) 3.34(1) . . yes
Co O(1) 1.988(7) . . yes
Co O(2) 1.997(7) . . yes
Co N(1) 2.092(9) . . yes
Co N(2) 2.108(10) . . yes
Co N(5) 2.04(1) . . yes
Co C(1) 3.03(1) . . yes
Co C(7) 2.98(1) . . yes
Co C(8) 2.90(2) . . yes
Co C(9) 2.81(1) . . yes
Co C(10) 2.89(1) . . yes
Co C(11) 3.08(1) . . yes
Co C(12) 2.92(1) . . yes
Co C(13) 3.00(1) . . yes
Co C(27) 3.14(1) . . yes
Cl(1) O(4) 1.402(10) . . yes
Cl(1) O(5) 1.40(1) . . yes
Cl(1) O(6) 1.35(1) . . yes
Cl(1) O(7) 1.34(1) . . yes
Cl(2) O(8) 1.41(1) . . yes
Cl(2) O(9) 1.41(1) . . yes
Cl(2) O(10) 1.41(1) . . yes
Cl(2) O(11) 1.41(1) . . yes
O(1) O(2) 2.44(1) . . yes
O(1) O(3) 3.07(1) . . yes
O(1) N(1) 2.90(1) . . yes
O(1) N(4) 2.77(1) . . yes
O(1) N(5) 3.23(1) . . yes
O(1) C(1) 1.31(1) . . yes
O(1) C(2) 2.37(1) . . yes
O(1) C(6) 2.39(2) . . yes
O(1) C(7) 2.94(2) . . yes
O(1) C(23) 2.87(1) . . yes
O(2) O(3) 3.17(1) . . yes
O(2) N(2) 2.96(1) . . yes
O(2) N(3) 2.81(1) . . yes
O(2) C(12) 2.85(1) . . yes
O(2) C(13) 1.33(1) . . yes
O(2) C(14) 2.37(1) . . yes
O(2) C(18) 2.38(1) . . yes
O(2) C(19) 2.88(1) . . yes
O(3) O(4) 2.85(1) . 3_666 yes
O(3) N(3) 3.30(1) . . yes
O(3) N(4) 3.03(1) . . yes
O(3) C(1) 3.34(1) . . yes
O(3) C(24) 1.43(2) . . yes
O(3) C(25) 2.37(2) . . yes
O(3) C(26) 2.41(2) . . yes
O(4) O(5) 2.34(2) . . yes
O(4) O(6) 2.22(2) . . yes
O(4) O(7) 2.21(2) . . yes
O(5) O(6) 2.33(2) . . yes
O(5) O(7) 2.25(2) . . yes
O(6) O(7) 2.10(2) . . yes
O(6) C(12) 3.28(2) . 4_555 yes
O(8) O(9) 2.30(2) . . yes
O(8) O(10) 2.30(1) . . yes
O(8) O(11) 2.33(2) . . yes
O(8) C(27) 3.21(2) . 3_766 yes
O(8) C(28) 3.12(2) . 3_766 yes
O(9) O(10) 2.27(2) . . yes
O(9) O(11) 2.33(2) . . yes
O(9) N(3) 3.29(2) . . yes
O(9) C(19) 3.18(2) . . yes
O(9) C(20) 3.31(2) . . yes
O(10) O(11) 2.27(2) . . yes
O(10) N(5) 3.25(1) . . yes
O(10) C(27) 3.12(2) . . yes
O(11) C(8) 3.31(2) . 3_766 yes
N(1) N(2) 2.87(1) . . yes
N(1) C(1) 3.10(1) . . yes
N(1) C(6) 2.52(2) . . yes
N(1) C(7) 1.44(2) . . yes
N(1) C(8) 1.47(2) . . yes
N(1) C(9) 1.44(2) . . yes
N(1) C(10) 2.47(2) . . yes
N(2) N(5) 3.04(1) . . yes
N(2) C(9) 2.40(2) . . yes
N(2) C(10) 1.50(1) . . yes
N(2) C(11) 1.49(1) . . yes
N(2) C(12) 1.48(2) . . yes
N(2) C(13) 3.10(1) . . yes
N(2) C(14) 2.52(1) . . yes
N(3) N(4) 3.02(2) . . yes
N(3) C(13) 3.04(1) . . yes
N(3) C(18) 2.48(2) . . yes
N(3) C(19) 1.26(2) . . yes
N(3) C(20) 1.47(2) . . yes
N(3) C(21) 2.45(2) . . yes
N(3) C(22) 3.17(2) . . yes
N(4) C(1) 2.98(1) . . yes
N(4) C(2) 2.45(2) . . yes
N(4) C(20) 3.11(2) . . yes
N(4) C(21) 2.48(2) . . yes
N(4) C(22) 1.50(2) . . yes
N(4) C(23) 1.27(1) . . yes
N(5) C(8) 3.34(2) . . yes
N(5) C(11) 3.08(2) . . yes
N(5) C(27) 1.11(1) . . yes
N(5) C(28) 2.58(2) . . yes
C(1) C(2) 1.39(2) . . yes
C(1) C(3) 2.43(2) . . yes
C(1) C(4) 2.80(2) . . yes
C(1) C(5) 2.43(2) . . yes
C(1) C(6) 1.44(2) . . yes
C(1) C(7) 2.66(2) . . yes
C(1) C(23) 2.50(2) . . yes
C(2) C(3) 1.39(2) . . yes
C(2) C(4) 2.39(2) . . yes
C(2) C(5) 2.76(2) . . yes
C(2) C(6) 2.41(2) . . yes
C(2) C(23) 1.46(2) . . yes
C(3) C(4) 1.37(2) . . yes
C(3) C(5) 2.38(2) . . yes
C(3) C(6) 2.76(2) . . yes
C(3) C(23) 2.44(2) . . yes
C(4) C(5) 1.38(2) . . yes
C(4) C(6) 2.38(2) . . yes
C(5) C(6) 1.36(2) . . yes
C(5) C(7) 2.60(2) . . yes
C(6) C(7) 1.64(2) . . yes
C(6) C(8) 2.83(2) . . yes
C(7) C(8) 2.38(2) . . yes
C(7) C(9) 2.41(2) . . yes
C(8) C(9) 2.35(3) . . yes
C(8) C(10) 3.28(2) . . yes
C(9) C(10) 1.34(2) . . yes
C(9) C(12) 3.20(2) . . yes
C(10) C(11) 2.41(2) . . yes
C(10) C(12) 2.45(2) . . yes
C(11) C(12) 2.42(2) . . yes
C(11) C(14) 2.94(2) . . yes
C(12) C(13) 2.52(2) . . yes
C(12) C(14) 1.52(2) . . yes
C(12) C(15) 2.48(2) . . yes
C(13) C(14) 1.39(1) . . yes
C(13) C(15) 2.40(2) . . yes
C(13) C(16) 2.78(2) . . yes
C(13) C(17) 2.42(2) . . yes
C(13) C(18) 1.40(1) . . yes
C(13) C(19) 2.53(2) . . yes
C(14) C(15) 1.36(2) . . yes
C(14) C(16) 2.39(2) . . yes
C(14) C(17) 2.76(2) . . yes
C(14) C(18) 2.39(2) . . yes
C(15) C(16) 1.41(2) . . yes
C(15) C(17) 2.40(2) . . yes
C(15) C(18) 2.75(2) . . yes
C(16) C(17) 1.36(2) . . yes
C(16) C(18) 2.37(2) . . yes
C(17) C(18) 1.37(2) . . yes
C(17) C(19) 2.43(2) . . yes
C(18) C(19) 1.48(2) . . yes
C(19) C(20) 2.32(2) . . yes
C(20) C(21) 1.40(2) . . yes
C(20) C(22) 2.53(2) . . yes
C(21) C(22) 1.47(2) . . yes
C(22) C(23) 2.34(2) . . yes
C(24) C(25) 1.49(2) . . yes
C(24) C(26) 1.51(2) . . yes
C(25) C(26) 2.54(3) . . yes
C(27) C(28) 1.47(2) . . yes

loop_
_geom_contact_atom_site_label_1
_geom_contact_atom_site_label_2
_geom_contact_distance
_geom_contact_site_symmetry_1
_geom_contact_site_symmetry_2
_geom_contact_publ_flag
Br(1) C(3) 2.84(1) . . ?
Br(1) C(5) 2.81(1) . . ?
Br(2) O(8) 3.35(1) . 4_564 ?
Br(2) C(15) 2.87(1) . . ?
Br(2) C(17) 2.85(1) . . ?
Cu Co 3.049(2) . . ?
Cu C(1) 2.91(1) . . ?
Cu C(2) 3.30(1) . . ?
Cu C(13) 2.98(1) . . ?
Cu C(18) 3.33(1) . . ?
Cu C(19) 2.86(1) . . ?
Cu C(20) 2.97(1) . . ?
Cu C(21) 3.20(1) . . ?
Cu C(22) 3.03(1) . . ?
Cu C(23) 2.89(1) . . ?
Cu C(24) 3.34(1) . . ?
Co C(1) 3.03(1) . . ?
Co C(7) 2.98(1) . . ?
Co C(8) 2.90(2) . . ?
Co C(9) 2.81(1) . . ?
Co C(10) 2.89(1) . . ?
Co C(11) 3.08(1) . . ?
Co C(12) 2.92(1) . . ?
Co C(13) 3.00(1) . . ?
Co C(27) 3.14(1) . . ?
O(1) O(3) 3.07(1) . . ?
O(1) N(1) 2.90(1) . . ?
O(1) N(4) 2.77(1) . . ?
O(1) N(5) 3.23(1) . . ?
O(1) C(7) 2.94(2) . . ?
O(1) C(23) 2.87(1) . . ?
O(2) O(3) 3.17(1) . . ?
O(2) N(2) 2.96(1) . . ?
O(2) N(3) 2.81(1) . . ?
O(2) C(12) 2.85(1) . . ?
O(2) C(19) 2.88(1) . . ?
O(3) O(4) 2.85(1) . 3_666 ?
O(3) N(3) 3.30(1) . . ?
O(3) N(4) 3.03(1) . . ?
O(3) C(1) 3.34(1) . . ?
O(6) C(12) 3.28(2) . 4_555 ?
O(8) C(27) 3.21(2) . 3_766 ?
O(8) C(28) 3.12(2) . 3_766 ?
O(9) N(3) 3.29(2) . . ?
O(9) C(19) 3.18(2) . . ?
O(9) C(20) 3.31(2) . . ?
O(10) N(5) 3.25(1) . . ?
O(10) C(27) 3.12(2) . . ?
O(11) C(8) 3.31(2) . 3_766 ?
N(1) N(2) 2.87(1) . . ?
N(1) C(1) 3.10(1) . . ?
N(1) C(6) 2.52(2) . . ?
N(2) N(5) 3.04(1) . . ?
N(2) C(13) 3.10(1) . . ?
N(2) C(14) 2.52(1) . . ?
N(3) N(4) 3.02(2) . . ?
N(3) C(13) 3.04(1) . . ?
N(3) C(22) 3.17(2) . . ?
N(4) C(1) 2.98(1) . . ?
N(4) C(20) 3.11(2) . . ?
N(5) C(8) 3.34(2) . . ?
N(5) C(11) 3.08(2) . . ?
N(5) C(28) 2.58(2) . . ?
C(1) C(4) 2.80(2) . . ?
C(1) C(7) 2.66(2) . . ?
C(2) C(5) 2.76(2) . . ?
C(3) C(6) 2.76(2) . . ?
C(5) C(7) 2.60(2) . . ?
C(6) C(8) 2.83(2) . . ?
C(8) C(10) 3.28(2) . . ?
C(9) C(12) 3.20(2) . . ?
C(11) C(14) 2.94(2) . . ?
C(12) C(13) 2.52(2) . . ?
C(13) C(16) 2.78(2) . . ?
C(13) C(19) 2.53(2) . . ?
C(14) C(17) 2.76(2) . . ?
C(15) C(18) 2.75(2) . . ?
C(20) C(22) 2.53(2) . . ?
C(25) C(26) 2.54(3) . . ?
Br(2) O(8) 3.35(1) . 4_564 ?
Cu O(8) 3.40(1) . . ?
O(2) O(10) 3.48(1) . . ?
O(3) O(4) 2.85(1) . 3_666 ?
O(4) C(23) 3.46(2) . . ?
O(5) C(7) 3.55(3) . 4_555 ?
O(5) C(19) 3.56(2) . 4_565 ?
O(6) C(12) 3.28(2) . 4_555 ?
O(6) C(3) 3.55(2) . . ?
O(7) C(23) 3.41(2) . . ?
O(7) C(17) 3.44(2) . 4_565 ?
O(7) C(28) 3.52(2) . 3_766 ?
O(8) C(28) 3.12(2) . 3_766 ?
O(8) C(27) 3.21(2) . 3_766 ?
O(8) N(3) 3.37(2) . . ?
O(8) C(27) 3.49(2) . . ?
O(8) N(5) 3.55(2) . . ?
O(8) C(20) 3.59(2) . . ?
O(9) C(19) 3.18(2) . . ?
O(9) N(3) 3.29(2) . . ?
O(9) C(20) 3.31(2) . . ?
O(9) C(9) 3.38(2) . 1_565 ?
O(9) C(7) 3.54(2) . 1_565 ?
O(10) C(27) 3.12(2) . . ?
O(10) N(5) 3.25(1) . . ?
O(10) C(10) 3.43(2) . 2_755 ?
O(10) C(13) 3.44(2) . . ?
O(10) C(18) 3.45(2) . . ?
O(10) C(28) 3.53(2) . . ?
O(10) C(11) 3.54(2) . 2_755 ?
O(10) C(19) 3.56(2) . . ?
O(11) C(8) 3.31(2) . 3_766 ?
O(11) C(28) 3.51(2) . . ?
